data_1555947
loop_
_publ_author_name
'Liu, Shao-Nan'
'Huang, Dane'
'Morris-Natschke, Susan L'
'Ma, Hang'
'Liu, Zhi-Hong'
'Seeram, Navindra P.'
'Xu, Jun'
'Lee, Kuo-Hsiung'
'Gu, Qiong'

_publ_section_title
;
 Euphomilones A and B, ent-Rosane Diterpenoids with 7/5/6 and 5/7/6
 Skeletons from Euphorbia milii.
;
_journal_issue 23
_journal_name_full 'Organic letters'
_journal_page_first 6132
_journal_page_last 6135
_journal_paper_doi 10.1021/acs.orglett.6b03142
_journal_volume 18
_journal_year 2016
_chemical_absolute_configuration unk
_chemical_formula_moiety 'C20 H32 O3'
_chemical_formula_sum 'C20 H32 O3'
_chemical_formula_weight 320.48
_space_group_crystal_system orthorhombic
_space_group_IT_number 19
_space_group_name_Hall 'P 2ac 2ab'
_space_group_name_H-M_alt 'P 21 21 21'
_symmetry_Int_Tables_number 19
_atom_sites_solution_primary direct
_audit_creation_date 2016-10-20
_audit_creation_method
;
Olex2 1.2
(compiled 2016.09.09 svn.r3337 for OlexSys, GUI svn.r5227)
;
_cell_angle_alpha 90
_cell_angle_beta 90
_cell_angle_gamma 90
_cell_formula_units_Z 4
_cell_length_a 7.47780(4)
_cell_length_b 9.96312(6)
_cell_length_c 24.19049(16)
_cell_measurement_reflns_used 14070
_cell_measurement_temperature 150(1)
_cell_measurement_theta_max 70.8430
_cell_measurement_theta_min 4.7880
_cell_volume 1802.245(19)
_computing_cell_refinement 'CrysAlisPro 1.171.38.41 (Rigaku OD, 2015)'
_computing_data_collection 'CrysAlisPro 1.171.38.41 (Rigaku OD, 2015)'
_computing_data_reduction 'CrysAlisPro 1.171.38.41 (Rigaku OD, 2015)'
_computing_molecular_graphics 'Olex2 (Dolomanov et al., 2009)'
_computing_publication_material 'Olex2 (Dolomanov et al., 2009)'
_computing_structure_refinement 'olex2.refine (Bourhis et al., 2015)'
_computing_structure_solution 'XS (Sheldrick, 2008)'
_diffrn_ambient_environment N~2~
_diffrn_ambient_temperature 150(1)
_diffrn_detector 'CCD plate'
_diffrn_detector_area_resol_mean 5.2913
_diffrn_detector_type AtlasS2
_diffrn_measured_fraction_theta_full 0.9888
_diffrn_measured_fraction_theta_max 0.9888
_diffrn_measurement_details
;
List of Runs (angles in degrees, time in seconds):

  # Type    Start    End  Width  t~exp~   \w     \q     \k     \f   Frames
--------------------------------------------------------------------------
  1  \w    -70.00  31.00   1.00    1.00    --  -41.89  57.00  90.00  101
  2  \w   -116.00 -17.00   1.00    1.00    --  -41.89 -38.00 -90.00   99
  3  \w    100.00 178.00   1.00    1.00    --  101.33  98.00 105.00   78
  4  \w     94.00 175.00   1.00    1.00    --  101.33 125.00 -60.00   81
  5  \w     25.00 130.00   1.00    1.00    --  101.33 -30.00 -60.00  105
  6  \w     28.00 121.00   1.00    1.00    --  101.33-125.00   0.00   93
  7  \w     13.00 178.00   1.00    1.00    --  101.33   0.00 150.00  165
  8  \w   -118.00  -9.00   1.00    1.00    --  -41.89 -77.00  60.00  109
  9  \w   -118.00  -9.00   1.00    1.00    --  -41.89 -77.00-180.00  109
 10  \w     72.00 174.00   1.00    1.00    --  101.33  61.00 -90.00  102
 11  \w     69.00 177.00   1.00    1.00    --  101.33  77.00-150.00  108
 12  \w     75.00 174.00   1.00    1.00    --  101.33  45.00 -30.00   99
 13  \w     25.00  84.00   1.00    1.00    --  101.33 -77.00  30.00   59
 14  \w     69.00 177.00   1.00    1.00    --  101.33  77.00   0.00  108
;
_diffrn_measurement_device 'four-circle diffractometer'
_diffrn_measurement_device_type 'SuperNova, Dual, Cu at zero, AtlasS2'
_diffrn_measurement_method '\w scans'
_diffrn_orient_matrix_type 'CrysAlisPro convention (1999,Acta A55,543-557)'
_diffrn_orient_matrix_UB_11 -0.1171466000
_diffrn_orient_matrix_UB_12 0.1043424000
_diffrn_orient_matrix_UB_13 0.0299634000
_diffrn_orient_matrix_UB_21 -0.1557254000
_diffrn_orient_matrix_UB_22 -0.1011679000
_diffrn_orient_matrix_UB_23 0.0015613000
_diffrn_orient_matrix_UB_31 0.0668542000
_diffrn_orient_matrix_UB_32 -0.0527887000
_diffrn_orient_matrix_UB_33 0.0561745000
_diffrn_radiation_monochromator mirror
_diffrn_radiation_probe x-ray
_diffrn_radiation_type 'Cu K\a'
_diffrn_radiation_wavelength 1.54184
_diffrn_reflns_av_R_equivalents 0.0190
_diffrn_reflns_av_unetI/netI 0.0120
_diffrn_reflns_limit_h_max 9
_diffrn_reflns_limit_h_min -9
_diffrn_reflns_limit_k_max 12
_diffrn_reflns_limit_k_min -12
_diffrn_reflns_limit_l_max 29
_diffrn_reflns_limit_l_min -28
_diffrn_reflns_number 16267
_diffrn_reflns_theta_full 70.9477
_diffrn_reflns_theta_max 70.95
_diffrn_reflns_theta_min 4.80
_diffrn_source 'micro-focus sealed X-ray tube'
_diffrn_source_type 'SuperNova (Cu) X-ray Source'
_exptl_absorpt_coefficient_mu 0.606
_exptl_absorpt_correction_T_max 1.00000
_exptl_absorpt_correction_T_min 0.48420
_exptl_absorpt_correction_type multi-scan
_exptl_absorpt_process_details
;
CrysAlisPro 1.171.38.41 (Rigaku Oxford Diffraction, 2015)
Empirical absorption correction using spherical harmonics,
 implemented in SCALE3 ABSPACK scaling algorithm.
;
_exptl_crystal_colour colorless
_exptl_crystal_colour_primary colorless
_exptl_crystal_density_diffrn 1.1810
_exptl_crystal_description block
_exptl_crystal_F_000 706.0888
_exptl_crystal_size_max 0.39
_exptl_crystal_size_mid 0.33
_exptl_crystal_size_min 0.25
_refine_diff_density_max 0.4588
_refine_diff_density_min -0.3880
_refine_diff_density_rms 0.0423
_refine_ls_abs_structure_details 'Flack, H. D. (1983). Acta Cryst. A39, 876-881.'
_refine_ls_abs_structure_Flack -0.08(12)
_refine_ls_d_res_high 0.8156
_refine_ls_d_res_low 9.2124
_refine_ls_goodness_of_fit_ref 1.0660
_refine_ls_hydrogen_treatment mixed
_refine_ls_matrix_type full
_refine_ls_number_constraints 46
_refine_ls_number_parameters 218
_refine_ls_number_reflns 3435
_refine_ls_number_restraints 0
_refine_ls_restrained_S_all 1.0660
_refine_ls_R_factor_all 0.0334
_refine_ls_R_factor_gt 0.0331
_refine_ls_shift/su_max 0.0009
_refine_ls_shift/su_mean 0.0000
_refine_ls_structure_factor_coef Fsqd
_refine_ls_weighting_details 'w=1/[\s^2^(Fo^2^)+(0.0524P)^2^+0.5013P] where P=(Fo^2^+2Fc^2^)/3'
_refine_ls_weighting_scheme calc
_refine_ls_wR_factor_gt 0.0889
_refine_ls_wR_factor_ref 0.0891
_reflns_Friedel_coverage 0.983
_reflns_limit_h_max 9
_reflns_limit_h_min -9
_reflns_limit_k_max 12
_reflns_limit_k_min -12
_reflns_limit_l_max 29
_reflns_limit_l_min -28
_reflns_number_gt 3404
_reflns_number_total 3435
_reflns_threshold_expression I>=2u(I)
_cod_data_source_file ol6b03142_si_003.cif
_cod_data_source_block 1606012
_cod_original_cell_volume 1802.244(19)
_cod_original_sg_symbol_Hall ' P 2ac 2ab'
_cod_database_code 1555947
_chemical_oxdiff_formula 'C20 H20 O4'
_chemical_oxdiff_usercomment t11c6
_reflns_odcompleteness_completeness 99.83
_reflns_odcompleteness_iscentric 1
_reflns_odcompleteness_theta 64.99
_olex2_refinement_description
;
1. Fixed Uiso
 At 1.2 times of:
  All C(H) groups, All C(H,H) groups
 At 1.5 times of:
  All C(H,H,H) groups, All O(H) groups
2.a Ternary CH refined with riding coordinates:
 C6(H6), C7(H7)
2.b Secondary CH2 refined with riding coordinates:
 C4(H4a,H4b), C5(H5a,H5b), C8(H8a,H8b), C9(H9a,H9b), C10(H10a,H10b), C11(H11a,
 H11b), C12(H12a,H12b), C18(H18a,H18b)
2.c Aromatic/amide H refined with riding coordinates:
 C19(H19)
2.d Tetrahedral OH refined with riding coordinates:
 O1(H1), O2(H2)
2.e Idealised Me refined as rotating group:
 C15(H15a,H15b,H15c), C16(H16a,H16b,H16c), C23(H23a,H23b,H23c)
;
_olex2_submission_special_instructions 'No special instructions were received'
_oxdiff_exptl_absorpt_empirical_details
;
Empirical correction (ABSPACK) includes:
- Absorption correction using spherical harmonics
- Frame scaling
;
_oxdiff_exptl_absorpt_empirical_full_max 2.004
_oxdiff_exptl_absorpt_empirical_full_min 0.763

loop_
_space_group_symop_id
_space_group_symop_operation_xyz
1 x,y,z
2 x+1/2,-y+1/2,-z
3 -x,y+1/2,-z+1/2
4 -x+1/2,-y,z+1/2

loop_
_atom_site_label
_atom_site_type_symbol
_atom_site_fract_x
_atom_site_fract_y
_atom_site_fract_z
_atom_site_U_iso_or_equiv
_atom_site_adp_type
_atom_site_occupancy
_atom_site_refinement_flags_posn
O1 O -0.42184(12) -0.66179(9) -0.05262(4) 0.0162(2) Uani 1.000000 .
O2 O -0.24750(13) -0.70553(9) 0.03913(4) 0.0203(2) Uani 1.000000 .
O3 O -0.30573(13) -0.31133(9) -0.02578(4) 0.0161(2) Uani 1.000000 .
C4 C -0.63794(19) -0.49818(15) -0.12176(6) 0.0202(3) Uani 1.000000 .
H4a H -0.68904(19) -0.58529(15) -0.13019(6) 0.0242(3) Uiso 1.000000 R
H4b H -0.71810(19) -0.43031(15) -0.13633(6) 0.0242(3) Uiso 1.000000 R
C5 C -0.62662(17) -0.48219(13) -0.05839(5) 0.0163(3) Uani 1.000000 .
H5a H -0.65018(17) -0.38952(13) -0.04848(5) 0.0195(3) Uiso 1.000000 R
H5b H -0.71699(17) -0.53781(13) -0.04099(5) 0.0195(3) Uiso 1.000000 R
C6 C -0.23214(18) -0.56140(14) 0.04321(6) 0.0164(3) Uani 1.000000 .
H6 H -0.21110(18) -0.53800(14) 0.08202(6) 0.0196(3) Uiso 1.000000 R
C7 C -0.45630(18) -0.48583(14) -0.15104(6) 0.0174(3) Uani 1.000000 .
H7 H -0.39572(18) -0.57270(14) -0.14782(6) 0.0209(3) Uiso 1.000000 R
C8 C -0.11330(17) -0.49418(13) -0.05310(5) 0.0159(3) Uani 1.000000 .
H8a H -0.02061(17) -0.43991(13) -0.07005(5) 0.0191(3) Uiso 1.000000 R
H8b H -0.11206(17) -0.58184(13) -0.07055(5) 0.0191(3) Uiso 1.000000 R
C9 C -0.07523(17) -0.50929(14) 0.00901(6) 0.0177(3) Uani 1.000000 .
H9a H -0.03952(17) -0.42259(14) 0.02353(6) 0.0213(3) Uiso 1.000000 R
H9b H 0.02495(17) -0.57009(14) 0.01367(6) 0.0213(3) Uiso 1.000000 R
C10 C -0.39012(18) -0.34699(13) 0.02564(5) 0.0166(3) Uani 1.000000 .
H10a H -0.31631(18) -0.31952(13) 0.05662(5) 0.0199(3) Uiso 1.000000 R
H10b H -0.50565(18) -0.30339(13) 0.02882(5) 0.0199(3) Uiso 1.000000 R
C11 C -0.1960(2) -0.33553(15) -0.21877(6) 0.0258(3) Uani 1.000000 .
H11a H -0.2510(2) -0.24758(15) -0.22131(6) 0.0309(4) Uiso 1.000000 R
H11b H -0.0827(2) -0.33177(15) -0.23821(6) 0.0309(4) Uiso 1.000000 R
C12 C -0.4877(2) -0.45909(15) -0.21272(6) 0.0220(3) Uani 1.000000 .
H12a H -0.5544(2) -0.53388(15) -0.22801(6) 0.0265(4) Uiso 1.000000 R
H12b H -0.5616(2) -0.37956(15) -0.21631(6) 0.0265(4) Uiso 1.000000 R
C13 C -0.44307(17) -0.52253(13) -0.03741(5) 0.0137(3) Uani 1.000000 .
C14 C -0.41238(17) -0.49911(13) 0.02516(5) 0.0149(3) Uani 1.000000 .
C15 C -0.56261(19) -0.54673(15) 0.06307(6) 0.0200(3) Uani 1.000000 .
H15a H -0.5790(10) -0.6417(2) 0.0586(3) 0.0300(4) Uiso 1.000000 GR
H15b H -0.5319(7) -0.5275(10) 0.10079(7) 0.0300(4) Uiso 1.000000 GR
H15c H -0.6714(4) -0.5010(8) 0.0536(3) 0.0300(4) Uiso 1.000000 GR
C16 C -0.4264(2) -0.24046(14) -0.12349(6) 0.0212(3) Uani 1.000000 .
H16a H -0.4621(14) -0.2182(5) -0.16049(10) 0.0318(5) Uiso 1.000000 GR
H16b H -0.5298(9) -0.2428(4) -0.1000(4) 0.0318(5) Uiso 1.000000 GR
H16c H -0.3442(5) -0.1740(2) -0.1101(4) 0.0318(5) Uiso 1.000000 GR
C17 C -0.29613(18) -0.42763(13) -0.06213(5) 0.0145(3) Uani 1.000000 .
C18 C -0.1609(2) -0.36815(15) -0.15775(6) 0.0215(3) Uani 1.000000 .
H18a H -0.0963(2) -0.45239(15) -0.15537(6) 0.0258(4) Uiso 1.000000 R
H18b H -0.0856(2) -0.29865(15) -0.14201(6) 0.0258(4) Uiso 1.000000 R
C19 C -0.3618(3) -0.38551(17) -0.30472(6) 0.0315(4) Uani 1.000000 .
H19 H -0.2648(3) -0.36059(17) -0.32646(6) 0.0378(4) Uiso 1.000000 R
C20 C -0.33503(18) -0.37900(14) -0.12328(5) 0.0163(3) Uani 1.000000 .
C21 C -0.5206(3) -0.3703(2) -0.32708(7) 0.0376(4) Uani 1.000000 .
C22 C -0.3181(2) -0.43913(16) -0.24743(6) 0.0249(3) Uani 1.000000 .
C23 C -0.2169(3) -0.57265(18) -0.25496(7) 0.0332(4) Uani 1.000000 .
H23a H -0.1104(10) -0.5573(3) -0.2762(5) 0.0498(6) Uiso 1.000000 GR
H23b H -0.1852(16) -0.6081(7) -0.21939(7) 0.0498(6) Uiso 1.000000 GR
H23c H -0.2920(7) -0.6356(5) -0.2740(5) 0.0498(6) Uiso 1.000000 GR
H21a H -0.630(3) -0.399(2) -0.3063(9) 0.037(5) Uiso 1.000000 .
H21b H -0.534(4) -0.333(2) -0.3633(10) 0.057(7) Uiso 1.000000 .
H1 H -0.32392(12) -0.68869(9) -0.04214(4) 0.0243(3) Uiso 1.000000 R
H2 H -0.33245(13) -0.73113(9) 0.05779(4) 0.0304(3) Uiso 1.000000 R

loop_
_atom_site_aniso_label
_atom_site_aniso_U_11
_atom_site_aniso_U_22
_atom_site_aniso_U_33
_atom_site_aniso_U_12
_atom_site_aniso_U_13
_atom_site_aniso_U_23
O1 0.0145(5) 0.0121(4) 0.0221(5) -0.0007(4) -0.0004(4) -0.0016(4)
O2 0.0174(5) 0.0159(5) 0.0275(5) 0.0013(4) -0.0014(4) 0.0048(4)
O3 0.0188(5) 0.0129(4) 0.0164(4) -0.0015(4) 0.0004(4) -0.0025(4)
C4 0.0161(6) 0.0239(7) 0.0206(7) -0.0024(6) -0.0037(5) 0.0014(5)
C5 0.0130(6) 0.0174(6) 0.0185(6) 0.0005(5) 0.0003(5) 0.0005(5)
C6 0.0155(6) 0.0159(6) 0.0176(6) 0.0011(5) -0.0021(5) 0.0004(5)
C7 0.0186(7) 0.0167(6) 0.0170(6) -0.0012(5) -0.0017(5) 0.0001(5)
C8 0.0116(6) 0.0167(6) 0.0195(6) -0.0009(5) 0.0016(5) 0.0000(5)
C9 0.0118(6) 0.0175(6) 0.0239(7) 0.0007(5) -0.0024(5) 0.0001(5)
C10 0.0166(6) 0.0166(6) 0.0165(6) 0.0011(5) -0.0002(5) -0.0012(5)
C11 0.0298(8) 0.0269(8) 0.0206(7) -0.0068(7) 0.0060(6) 0.0022(6)
C12 0.0263(7) 0.0229(7) 0.0170(7) -0.0023(6) -0.0029(6) -0.0002(5)
C13 0.0128(6) 0.0118(6) 0.0164(6) -0.0002(5) 0.0008(5) -0.0006(5)
C14 0.0127(6) 0.0158(6) 0.0163(6) 0.0015(5) -0.0004(5) -0.0008(5)
C15 0.0177(6) 0.0238(7) 0.0187(6) -0.0001(6) 0.0021(5) 0.0015(5)
C16 0.0265(7) 0.0165(6) 0.0206(7) 0.0010(6) -0.0020(6) 0.0011(5)
C17 0.0148(6) 0.0120(6) 0.0167(6) -0.0006(5) 0.0007(5) -0.0015(5)
C18 0.0205(7) 0.0232(7) 0.0208(7) -0.0059(6) 0.0032(6) 0.0002(6)
C19 0.0449(10) 0.0323(8) 0.0174(7) -0.0030(8) 0.0053(7) -0.0010(6)
C20 0.0172(7) 0.0162(6) 0.0155(6) -0.0013(5) 0.0000(5) 0.0006(5)
C21 0.0541(12) 0.0396(9) 0.0191(8) 0.0072(9) -0.0002(8) 0.0049(7)
C22 0.0319(8) 0.0250(7) 0.0180(7) -0.0008(6) 0.0018(6) -0.0014(6)
C23 0.0391(9) 0.0320(9) 0.0285(8) 0.0033(7) 0.0035(7) -0.0042(7)

loop_
_atom_type_symbol
_atom_type_scat_dispersion_real
_atom_type_scat_dispersion_imag
_atom_type_scat_Cromer_Mann_a1
_atom_type_scat_Cromer_Mann_a2
_atom_type_scat_Cromer_Mann_a3
_atom_type_scat_Cromer_Mann_a4
_atom_type_scat_Cromer_Mann_b1
_atom_type_scat_Cromer_Mann_b2
_atom_type_scat_Cromer_Mann_b3
_atom_type_scat_Cromer_Mann_b4
_atom_type_scat_Cromer_Mann_c
_atom_type_scat_source
_atom_type_scat_dispersion_source
H 0.00000 0.00000 0.49300 0.32291 0.14019 0.04081 10.51090 26.12570 3.14236 57.79970 0.0030380000826 'International Tables Volume C Table 6.1.1.4 (pp. 500-502)' 'Henke, Gullikson and Davis, At. Data and Nucl. Data Tables, 1993, 54, 2'
C 0.01920 0.00962 2.31000 1.02000 1.58860 0.86500 20.84390 10.20750 0.56870 51.65120 0.215599998832 'International Tables Volume C Table 6.1.1.4 (pp. 500-502)' 'Henke, Gullikson and Davis, At. Data and Nucl. Data Tables, 1993, 54, 2'
O 0.05239 0.03377 3.04850 2.28680 1.54630 0.86700 13.27710 5.70110 0.32390 32.90890 0.250800013542 'International Tables Volume C Table 6.1.1.4 (pp. 500-502)' 'Henke, Gullikson and Davis, At. Data and Nucl. Data Tables, 1993, 54, 2'

loop_
_geom_angle_atom_site_label_1
_geom_angle_atom_site_label_2
_geom_angle_atom_site_label_3
_geom_angle
C17 O3 C10 110.30(9)
C7 C4 C5 113.64(11)
C13 C5 C4 110.76(11)
C9 C6 O2 111.24(11)
C14 C6 O2 108.08(10)
C14 C6 C9 112.35(11)
C12 C7 C4 109.08(11)
C20 C7 C4 111.85(11)
C20 C7 C12 113.05(11)
C17 C8 C9 110.27(11)
C8 C9 C6 114.89(11)
C14 C10 O3 106.66(10)
C22 C11 C18 113.08(12)
C22 C12 C7 115.37(12)
C5 C13 O1 105.58(10)
C14 C13 O1 112.18(10)
C14 C13 C5 114.90(10)
C17 C13 O1 113.90(10)
C17 C13 C5 110.28(10)
C17 C13 C14 100.26(10)
C10 C14 C6 107.55(10)
C13 C14 C6 110.16(10)
C13 C14 C10 99.98(10)
C15 C14 C6 110.31(11)
C15 C14 C10 112.63(11)
C15 C14 C13 115.57(11)
C8 C17 O3 107.55(10)
C13 C17 O3 102.41(10)
C13 C17 C8 108.02(10)
C20 C17 O3 108.15(10)
C20 C17 C8 115.39(11)
C20 C17 C13 114.33(11)
C20 C18 C11 112.86(12)
C22 C19 C21 127.60(16)
C16 C20 C7 110.74(11)
C17 C20 C7 107.57(10)
C17 C20 C16 111.03(11)
C18 C20 C7 107.82(11)
C18 C20 C16 107.96(11)
C18 C20 C17 111.69(11)
C12 C22 C11 109.27(12)
C19 C22 C11 107.56(13)
C19 C22 C12 111.50(13)
C23 C22 C11 109.87(14)
C23 C22 C12 111.03(13)
C23 C22 C19 107.52(12)

loop_
_geom_bond_atom_site_label_1
_geom_bond_atom_site_label_2
_geom_bond_distance
O1 C13 1.4442(15)
O2 C6 1.4439(16)
O3 C10 1.4394(16)
O3 C17 1.4564(15)
C4 C5 1.5435(18)
C4 C7 1.5367(19)
C5 C13 1.5176(17)
C6 C9 1.5268(18)
C6 C14 1.5468(17)
C7 C12 1.5339(18)
C7 C20 1.5512(19)
C8 C9 1.5365(18)
C8 C17 1.5351(18)
C10 C14 1.5248(17)
C11 C18 1.534(2)
C11 C22 1.543(2)
C12 C22 1.534(2)
C13 C14 1.5486(17)
C13 C17 1.5681(17)
C14 C15 1.5259(18)
C16 C20 1.5402(19)
C17 C20 1.5834(18)
C18 C20 1.5502(19)
C19 C21 1.313(3)
C19 C22 1.521(2)
C22 C23 1.541(2)
